data_7719324
loop_
_publ_author_name
'El Rayes, Mary'
'Cutler, Daniel J.'
'Watanabe, Lara K.'
'Stephaniuk, Nadia T.'
'Hayward, John J.'
'D'Agostino, Mike'
'Macdonald, Charles L. B.'
'Pilkington, Melanie'
'Rawson, Jeremy M.'

_publ_section_title
;
 Oxidative addition chemistry of
 bis(4,5-dimethoxybenzo)-1,2,5,6-tetrathiocin with cyclopentadienyl metal
 carbonyl complexes and the mechanochemical transformation of CpCo(dmobdt)
 to [CpCo(dmobdt)]<sub>2</sub>.
;
_journal_issue 43
_journal_name_full 'Dalton transactions (Cambridge, England : 2003)'
_journal_page_first 16163
_journal_page_last 16169
_journal_paper_doi 10.1039/d5dt01691f
_journal_volume 54
_journal_year 2025
_chemical_formula_moiety 'C13 H13 Co O2 S2'
_chemical_formula_sum 'C13 H13 Co O2 S2'
_chemical_formula_weight 324.28
_space_group_crystal_system orthorhombic
_space_group_IT_number 61
_space_group_name_Hall '-P 2ac 2ab'
_space_group_name_H-M_alt 'P b c a'
_atom_sites_solution_hydrogens geom
_atom_sites_solution_primary intrinsic
_atom_sites_solution_secondary difmap
_audit_creation_method SHELXL-2018/3
_audit_update_record
;
2025-07-09 deposited with the CCDC.	2025-08-19 downloaded from the CCDC.
;
_cell_angle_alpha 90
_cell_angle_beta 90
_cell_angle_gamma 90
_cell_formula_units_Z 8
_cell_length_a 9.0701(4)
_cell_length_b 7.3043(3)
_cell_length_c 39.5242(18)
_cell_measurement_reflns_used 9778
_cell_measurement_temperature 150(2)
_cell_measurement_theta_max 68.43
_cell_measurement_theta_min 2.24
_cell_volume 2618.5(2)
_computing_cell_refinement 'Bruker SAINT v8.37A'
_computing_data_collection 'Bruker APEX'
_computing_data_reduction 'Bruker SAINT v8.37A'
_computing_structure_refinement 'SHELXL-2018/3 (Sheldrick, 2018)'
_computing_structure_solution SHELXTL
_diffrn_ambient_temperature 150(2)
_diffrn_measured_fraction_theta_full 0.992
_diffrn_measured_fraction_theta_max 0.990
_diffrn_measurement_device_type 'Bruker APEX-II CCD'
_diffrn_measurement_method 'phi and omega scans'
_diffrn_radiation_type CuK\a
_diffrn_radiation_wavelength 1.54178
_diffrn_reflns_av_R_equivalents 0.0706
_diffrn_reflns_av_unetI/netI 0.0468
_diffrn_reflns_Laue_measured_fraction_full 0.992
_diffrn_reflns_Laue_measured_fraction_max 0.990
_diffrn_reflns_limit_h_max 10
_diffrn_reflns_limit_h_min -10
_diffrn_reflns_limit_k_max 7
_diffrn_reflns_limit_k_min -8
_diffrn_reflns_limit_l_max 47
_diffrn_reflns_limit_l_min -47
_diffrn_reflns_number 14846
_diffrn_reflns_point_group_measured_fraction_full 0.992
_diffrn_reflns_point_group_measured_fraction_max 0.990
_diffrn_reflns_theta_full 67.679
_diffrn_reflns_theta_max 68.403
_diffrn_reflns_theta_min 4.475
_diffrn_source microfocus
_exptl_absorpt_coefficient_mu 13.176
_exptl_absorpt_correction_T_max 0.7531
_exptl_absorpt_correction_T_min 0.3312
_exptl_absorpt_correction_type multi-scan
_exptl_absorpt_process_details sadabs
_exptl_crystal_colour 'metallic blue-violet'
_exptl_crystal_density_diffrn 1.645
_exptl_crystal_description block
_exptl_crystal_F_000 1328
_exptl_crystal_size_max 0.365
_exptl_crystal_size_mid 0.168
_exptl_crystal_size_min 0.161
_refine_diff_density_max 0.486
_refine_diff_density_min -0.686
_refine_diff_density_rms 0.118
_refine_ls_extinction_method none
_refine_ls_goodness_of_fit_ref 1.402
_refine_ls_hydrogen_treatment constr
_refine_ls_matrix_type full
_refine_ls_number_parameters 165
_refine_ls_number_reflns 2381
_refine_ls_number_restraints 12
_refine_ls_restrained_S_all 1.399
_refine_ls_R_factor_all 0.0722
_refine_ls_R_factor_gt 0.0660
_refine_ls_shift/su_max 0.000
_refine_ls_shift/su_mean 0.000
_refine_ls_structure_factor_coef Fsqd
_refine_ls_weighting_details 'w=1/[\s^2^(Fo^2^)+19.3466P] where P=(Fo^2^+2Fc^2^)/3'
_refine_ls_weighting_scheme calc
_refine_ls_wR_factor_gt 0.1542
_refine_ls_wR_factor_ref 0.1575
_reflns_Friedel_coverage 0.000
_reflns_number_gt 2164
_reflns_number_total 2381
_reflns_threshold_expression 'I > 2\s(I)'
_cod_data_source_file d5dt01691f2.cif
_cod_data_source_block LW046_pbca_a
_cod_depositor_comments 'Adding full bibliography for 7719321--7719327.cif.'
_cod_database_code 7719324
_shelx_shelxl_version_number 2018/3
_shelx_space_group_comment
;
The symmetry employed for this shelxl refinement is uniquely defined
by the following loop, which should always be used as a source of
symmetry information in preference to the above space-group names.
They are only intended as comments.
;
_shelx_estimated_absorpt_t_min 0.086
_shelx_estimated_absorpt_t_max 0.226
_exptl_absorpt_special_details
;
SADABS-2016/2 (Bruker,2016) was used for absorption correction.
wR2(int) was 0.1577 before and 0.0954 after correction.
The Ratio of minimum to maximum transmission is 0.4398.
The \l/2 correction factor is not present.
;

loop_
_space_group_symop_operation_xyz
'x, y, z'
'-x+1/2, -y, z+1/2'
'x+1/2, -y+1/2, -z'
'-x, y+1/2, -z+1/2'
'-x, -y, -z'
'x-1/2, y, -z-1/2'
'-x-1/2, y-1/2, z'
'x, -y-1/2, z-1/2'

loop_
_atom_site_label
_atom_site_type_symbol
_atom_site_fract_x
_atom_site_fract_y
_atom_site_fract_z
_atom_site_U_iso_or_equiv
_atom_site_adp_type
_atom_site_occupancy
_atom_site_site_symmetry_order
_atom_site_calc_flag
_atom_site_refinement_flags_posn
_atom_site_refinement_flags_adp
_atom_site_refinement_flags_occupancy
_atom_site_disorder_assembly
_atom_site_disorder_group
Co1 Co 0.53556(10) 0.75180(14) 0.32290(2) 0.0145(3) Uani 1 1 d . . . . .
S1 S 0.44727(16) 0.4869(2) 0.33241(3) 0.0181(3) Uani 1 1 d . . . . .
S2 S 0.63303(16) 0.7631(2) 0.37137(3) 0.0168(3) Uani 1 1 d . . . . .
O1 O 0.4507(5) 0.0887(6) 0.44084(10) 0.0230(10) Uani 1 1 d . . . . .
O2 O 0.6118(5) 0.3166(6) 0.47274(10) 0.0235(10) Uani 1 1 d . . . . .
C1 C 0.4957(6) 0.4363(8) 0.37376(13) 0.0147(11) Uani 1 1 d . U . . .
C2 C 0.4499(6) 0.2735(7) 0.38950(14) 0.0149(11) Uani 1 1 d . U . . .
H2 H 0.390828 0.188039 0.377468 0.018 Uiso 1 1 calc R U . . .
C3 C 0.4909(6) 0.2379(8) 0.42250(15) 0.0173(12) Uani 1 1 d . U . . .
C4 C 0.5784(6) 0.3693(8) 0.44052(13) 0.0152(12) Uani 1 1 d . U . . .
C5 C 0.6209(6) 0.5283(8) 0.42548(14) 0.0159(12) Uani 1 1 d . U . . .
H5 H 0.677957 0.615050 0.437713 0.019 Uiso 1 1 calc R U . . .
C6 C 0.5799(6) 0.5641(8) 0.39156(13) 0.0117(11) Uani 1 1 d . U . . .
C7 C 0.3466(7) -0.0328(9) 0.42564(16) 0.0242(14) Uani 1 1 d . . . . .
H7A H 0.387018 -0.080216 0.404379 0.036 Uiso 1 1 calc R U . . .
H7B H 0.254808 0.033437 0.421045 0.036 Uiso 1 1 calc R U . . .
H7C H 0.326640 -0.134836 0.441061 0.036 Uiso 1 1 calc R U . . .
C8 C 0.7032(9) 0.4406(10) 0.49182(16) 0.0356(18) Uani 1 1 d . . . . .
H8A H 0.795275 0.462622 0.479510 0.053 Uiso 1 1 calc R U . . .
H8B H 0.725436 0.386812 0.513952 0.053 Uiso 1 1 calc R U . . .
H8C H 0.650967 0.556859 0.494984 0.053 Uiso 1 1 calc R U . . .
C9 C 0.4100(8) 0.8350(11) 0.28298(16) 0.0317(17) Uani 1 1 d . . . . .
H9 H 0.318127 0.783054 0.276601 0.038 Uiso 1 1 calc R U . . .
C10 C 0.5501(9) 0.7795(9) 0.27132(15) 0.0306(17) Uani 1 1 d . . . . .
H10 H 0.568508 0.685047 0.255340 0.037 Uiso 1 1 calc R U . . .
C11 C 0.6586(7) 0.8882(10) 0.28742(15) 0.0254(14) Uani 1 1 d . . . . .
H11 H 0.762353 0.877940 0.284657 0.030 Uiso 1 1 calc R U . . .
C12 C 0.5838(7) 1.0153(9) 0.30845(14) 0.0226(14) Uani 1 1 d . . . . .
H12 H 0.628187 1.107450 0.322010 0.027 Uiso 1 1 calc R U . . .
C13 C 0.4304(7) 0.9794(10) 0.30551(16) 0.0258(15) Uani 1 1 d . . . . .
H13 H 0.354302 1.043413 0.317024 0.031 Uiso 1 1 calc R U . . .

loop_
_atom_site_aniso_label
_atom_site_aniso_U_11
_atom_site_aniso_U_22
_atom_site_aniso_U_33
_atom_site_aniso_U_23
_atom_site_aniso_U_13
_atom_site_aniso_U_12
Co1 0.0169(5) 0.0163(5) 0.0102(4) 0.0014(4) -0.0009(3) -0.0015(4)
S1 0.0234(7) 0.0161(8) 0.0147(6) 0.0001(5) -0.0059(5) -0.0049(6)
S2 0.0231(7) 0.0147(7) 0.0125(6) 0.0008(5) -0.0028(5) -0.0061(6)
O1 0.030(2) 0.017(2) 0.022(2) 0.0061(18) 0.0002(18) -0.0086(19)
O2 0.035(2) 0.022(2) 0.0133(19) 0.0032(17) -0.0053(17) -0.004(2)
C1 0.020(3) 0.012(3) 0.013(3) 0.000(2) 0.000(2) 0.003(2)
C2 0.021(3) 0.003(3) 0.021(3) -0.003(2) 0.001(2) 0.000(2)
C3 0.018(3) 0.014(3) 0.020(3) 0.001(2) 0.003(2) -0.001(2)
C4 0.022(3) 0.012(3) 0.012(3) -0.001(2) 0.000(2) 0.003(2)
C5 0.019(3) 0.012(3) 0.016(3) -0.001(2) -0.001(2) -0.002(2)
C6 0.014(3) 0.006(3) 0.015(2) -0.001(2) 0.002(2) 0.002(2)
C7 0.031(3) 0.015(3) 0.026(3) -0.001(3) 0.006(3) -0.010(3)
C8 0.058(5) 0.031(4) 0.018(3) 0.001(3) -0.014(3) -0.011(4)
C9 0.029(4) 0.041(5) 0.025(3) 0.018(3) -0.012(3) -0.015(3)
C10 0.067(5) 0.015(4) 0.010(3) 0.001(2) 0.002(3) -0.005(3)
C11 0.021(3) 0.037(4) 0.019(3) 0.005(3) 0.008(2) 0.002(3)
C12 0.030(3) 0.021(3) 0.017(3) 0.008(2) -0.003(2) -0.006(3)
C13 0.020(3) 0.032(4) 0.026(3) 0.013(3) 0.000(2) 0.004(3)

loop_
_atom_type_symbol
_atom_type_description
_atom_type_scat_dispersion_real
_atom_type_scat_dispersion_imag
_atom_type_scat_source
C C 0.0181 0.0091 'International Tables Vol C Tables 4.2.6.8 and 6.1.1.4'
H H 0.0000 0.0000 'International Tables Vol C Tables 4.2.6.8 and 6.1.1.4'
Co Co -2.3653 3.6143 'International Tables Vol C Tables 4.2.6.8 and 6.1.1.4'
O O 0.0492 0.0322 'International Tables Vol C Tables 4.2.6.8 and 6.1.1.4'
S S 0.3331 0.5567 'International Tables Vol C Tables 4.2.6.8 and 6.1.1.4'

loop_
_geom_angle_atom_site_label_1
_geom_angle_atom_site_label_2
_geom_angle_atom_site_label_3
_geom_angle
_geom_angle_site_symmetry_1
_geom_angle_site_symmetry_3
_geom_angle_publ_flag
C13 Co1 C9 40.0(3) . . ?
C13 Co1 C11 68.1(3) . . ?
C9 Co1 C11 68.3(3) . . ?
C13 Co1 C12 40.6(3) . . ?
C9 Co1 C12 68.0(3) . . ?
C11 Co1 C12 40.4(3) . . ?
C13 Co1 C10 67.3(3) . . ?
C9 Co1 C10 40.3(3) . . ?
C11 Co1 C10 40.4(3) . . ?
C12 Co1 C10 67.5(2) . . ?
C13 Co1 S2 118.1(2) . . ?
C9 Co1 S2 157.6(2) . . ?
C11 Co1 S2 111.93(19) . . ?
C12 Co1 S2 97.25(18) . . ?
C10 Co1 S2 150.5(2) . . ?
C13 Co1 S1 128.8(2) . . ?
C9 Co1 S1 101.4(2) . . ?
C11 Co1 S1 140.1(2) . . ?
C12 Co1 S1 168.86(19) . . ?
C10 Co1 S1 106.8(2) . . ?
S2 Co1 S1 91.88(6) . . ?
C1 S1 Co1 105.4(2) . . ?
C6 S2 Co1 105.64(19) . . ?
C3 O1 C7 116.8(5) . . ?
C4 O2 C8 116.0(5) . . ?
C6 C1 C2 120.3(5) . . ?
C6 C1 S1 118.1(4) . . ?
C2 C1 S1 121.6(4) . . ?
C3 C2 C1 119.8(5) . . ?
C3 C2 H2 120.1 . . ?
C1 C2 H2 120.1 . . ?
O1 C3 C2 125.6(5) . . ?
O1 C3 C4 114.9(5) . . ?
C2 C3 C4 119.5(5) . . ?
C5 C4 O2 125.8(5) . . ?
C5 C4 C3 120.8(5) . . ?
O2 C4 C3 113.4(5) . . ?
C4 C5 C6 119.8(5) . . ?
C4 C5 H5 120.1 . . ?
C6 C5 H5 120.1 . . ?
C1 C6 C5 119.8(5) . . ?
C1 C6 S2 118.9(4) . . ?
C5 C6 S2 121.3(4) . . ?
O1 C7 H7A 109.5 . . ?
O1 C7 H7B 109.5 . . ?
H7A C7 H7B 109.5 . . ?
O1 C7 H7C 109.5 . . ?
H7A C7 H7C 109.5 . . ?
H7B C7 H7C 109.5 . . ?
O2 C8 H8A 109.5 . . ?
O2 C8 H8B 109.5 . . ?
H8A C8 H8B 109.5 . . ?
O2 C8 H8C 109.5 . . ?
H8A C8 H8C 109.5 . . ?
H8B C8 H8C 109.5 . . ?
C13 C9 C10 107.9(6) . . ?
C13 C9 Co1 69.9(4) . . ?
C10 C9 Co1 70.4(4) . . ?
C13 C9 H9 126.1 . . ?
C10 C9 H9 126.1 . . ?
Co1 C9 H9 125.2 . . ?
C11 C10 C9 108.5(6) . . ?
C11 C10 Co1 69.7(3) . . ?
C9 C10 Co1 69.3(4) . . ?
C11 C10 H10 125.7 . . ?
C9 C10 H10 125.7 . . ?
Co1 C10 H10 126.9 . . ?
C10 C11 C12 107.3(6) . . ?
C10 C11 Co1 69.9(4) . . ?
C12 C11 Co1 69.9(3) . . ?
C10 C11 H11 126.3 . . ?
C12 C11 H11 126.3 . . ?
Co1 C11 H11 125.4 . . ?
C11 C12 C13 107.5(6) . . ?
C11 C12 Co1 69.6(4) . . ?
C13 C12 Co1 69.0(4) . . ?
C11 C12 H12 126.3 . . ?
C13 C12 H12 126.3 . . ?
Co1 C12 H12 126.7 . . ?
C9 C13 C12 108.8(6) . . ?
C9 C13 Co1 70.1(4) . . ?
C12 C13 Co1 70.4(4) . . ?
C9 C13 H13 125.6 . . ?
C12 C13 H13 125.6 . . ?
Co1 C13 H13 125.5 . . ?

loop_
_geom_bond_atom_site_label_1
_geom_bond_atom_site_label_2
_geom_bond_distance
_geom_bond_site_symmetry_2
_geom_bond_publ_flag
Co1 C13 2.036(7) . ?
Co1 C9 2.038(6) . ?
Co1 C11 2.051(6) . ?
Co1 C12 2.055(6) . ?
Co1 C10 2.053(6) . ?
Co1 S2 2.1115(16) . ?
Co1 S1 2.1272(18) . ?
S1 C1 1.732(5) . ?
S2 C6 1.727(6) . ?
O1 C3 1.359(7) . ?
O1 C7 1.428(7) . ?
O2 C4 1.364(7) . ?
O2 C8 1.441(8) . ?
C1 C6 1.397(8) . ?
C1 C2 1.405(8) . ?
C2 C3 1.381(8) . ?
C2 H2 0.9500 . ?
C3 C4 1.434(8) . ?
C4 C5 1.361(8) . ?
C5 C6 1.416(7) . ?
C5 H5 0.9500 . ?
C7 H7A 0.9800 . ?
C7 H7B 0.9800 . ?
C7 H7C 0.9800 . ?
C8 H8A 0.9800 . ?
C8 H8B 0.9800 . ?
C8 H8C 0.9800 . ?
C9 C13 1.393(10) . ?
C9 C10 1.411(11) . ?
C9 H9 0.9500 . ?
C10 C11 1.416(10) . ?
C10 H10 0.9500 . ?
C11 C12 1.419(9) . ?
C11 H11 0.9500 . ?
C12 C13 1.420(9) . ?
C12 H12 0.9500 . ?
C13 H13 0.9500 . ?
